data_7031293
loop_
_publ_author_name
'Bagh, Bidraha'
'McKinty, Adam M.'
'Lough, Alan J.'
'Stephan, Douglas W.'

_publ_section_title
;
 1,2,3-Triazolylidene ruthenium(ii)(\h(6)-arene) complexes: synthesis,
 metallation and reactivity.
;
_journal_issue 34
_journal_name_full 'Dalton transactions (Cambridge, England : 2003)'
_journal_page_first 12842
_journal_paper_doi 10.1039/c4dt01174k
_journal_volume 43
_journal_year 2014
_chemical_formula_sum 'C26 H28 Cl N3 Ru'
_chemical_formula_weight 519.03
_chemical_name_systematic
; 
 ? 
;
_space_group_IT_number 2
_symmetry_cell_setting triclinic
_symmetry_space_group_name_Hall '-P 1'
_symmetry_space_group_name_H-M 'P -1'
_atom_sites_solution_hydrogens geom
_atom_sites_solution_primary direct
_atom_sites_solution_secondary difmap
_audit_creation_method SHELXL-97
_cell_angle_alpha 100.090(3)
_cell_angle_beta 96.685(3)
_cell_angle_gamma 109.776(2)
_cell_formula_units_Z 4
_cell_length_a 9.8559(5)
_cell_length_b 11.0428(6)
_cell_length_c 23.2448(13)
_cell_measurement_reflns_used 9788
_cell_measurement_temperature 150(2)
_cell_measurement_theta_max 28.31
_cell_measurement_theta_min 2.24
_cell_volume 2301.3(2)
_computing_cell_refinement 'Bruker SAINT'
_computing_data_collection 'Bruker APEX2'
_computing_data_reduction 'Bruker SAINT'
_computing_molecular_graphics 'Bruker SHELXTL'
_computing_publication_material 'Bruker SHELXTL'
_computing_structure_refinement 'SHELXL-97 (Sheldrick, 2008)'
_computing_structure_solution 'SHELXS-97 (Sheldrick, 2008)'
_diffrn_ambient_temperature 150(2)
_diffrn_measured_fraction_theta_full 0.973
_diffrn_measured_fraction_theta_max 0.973
_diffrn_measurement_device_type 'Bruker APEX-II CCD'
_diffrn_measurement_method '\f and \w scans'
_diffrn_radiation_monochromator graphite
_diffrn_radiation_source 'fine-focus sealed tube'
_diffrn_radiation_type MoK\a
_diffrn_radiation_wavelength 0.71073
_diffrn_reflns_av_R_equivalents 0.0293
_diffrn_reflns_av_sigmaI/netI 0.0415
_diffrn_reflns_limit_h_max 13
_diffrn_reflns_limit_h_min -13
_diffrn_reflns_limit_k_max 14
_diffrn_reflns_limit_k_min -13
_diffrn_reflns_limit_l_max 30
_diffrn_reflns_limit_l_min -30
_diffrn_reflns_number 39917
_diffrn_reflns_theta_full 28.32
_diffrn_reflns_theta_max 28.32
_diffrn_reflns_theta_min 1.81
_exptl_absorpt_coefficient_mu 0.816
_exptl_absorpt_correction_T_max 0.8539
_exptl_absorpt_correction_T_min 0.8539
_exptl_absorpt_correction_type multi-scan
_exptl_absorpt_process_details SADABS
_exptl_crystal_colour red
_exptl_crystal_density_diffrn 1.498
_exptl_crystal_density_method 'not measured'
_exptl_crystal_description block
_exptl_crystal_F_000 1064
_exptl_crystal_size_max 0.20
_exptl_crystal_size_mid 0.20
_exptl_crystal_size_min 0.20
_refine_diff_density_max 2.832
_refine_diff_density_min -0.959
_refine_diff_density_rms 0.159
_refine_ls_extinction_method none
_refine_ls_goodness_of_fit_ref 1.071
_refine_ls_hydrogen_treatment constr
_refine_ls_matrix_type full
_refine_ls_number_parameters 567
_refine_ls_number_reflns 11159
_refine_ls_number_restraints 0
_refine_ls_restrained_S_all 1.071
_refine_ls_R_factor_all 0.0683
_refine_ls_R_factor_gt 0.0560
_refine_ls_shift/su_max 0.146
_refine_ls_shift/su_mean 0.001
_refine_ls_structure_factor_coef Fsqd
_refine_ls_weighting_details 'calc w=1/[\s^2^(Fo^2^)+(0.0483P)^2^+22.6072P] where P=(Fo^2^+2Fc^2^)/3'
_refine_ls_weighting_scheme calc
_refine_ls_wR_factor_gt 0.1550
_refine_ls_wR_factor_ref 0.1605
_reflns_number_gt 9191
_reflns_number_total 11159
_reflns_threshold_expression >2sigma(I)
_cod_data_source_file c4dt01174k1.cif
_cod_data_source_block bid008_0m
_cod_depositor_comments
;
The following automatic conversions were performed:

'_symmetry_cell_setting' value 'Triclinic' changed to 'triclinic'
according to
/usr/data/users/saulius/crontab/automatic-downloads/rss-feeds/RSC/lib/dictionaries/cif_core.dic
dictionary named 'cif_core.dic' version 2.4.2 from 2011-04-26.

Automatic conversion script
Id: cif_fix_values 2281 2013-09-26 08:29:07Z andrius 

 Adding full bibliography for 7031290--7031295.cif.
;
_cod_original_sg_symbol_H-M P-1
_cod_database_code 7031293

loop_
_symmetry_equiv_pos_as_xyz
'x, y, z'
'-x, -y, -z'

loop_
_atom_site_label
_atom_site_type_symbol
_atom_site_fract_x
_atom_site_fract_y
_atom_site_fract_z
_atom_site_U_iso_or_equiv
_atom_site_adp_type
_atom_site_occupancy
_atom_site_symmetry_multiplicity
_atom_site_calc_flag
_atom_site_refinement_flags
Ru1 Ru 0.83778(4) 0.16450(4) 0.347083(18) 0.01467(11) Uani 1 1 d .
Ru2 Ru 0.28477(4) 0.33458(4) 0.159312(18) 0.01569(11) Uani 1 1 d .
Cl1 Cl 0.75238(16) 0.12740(13) 0.24108(6) 0.0247(3) Uani 1 1 d .
Cl2 Cl 0.35416(15) 0.41010(13) 0.26649(5) 0.0221(3) Uani 1 1 d .
N1 N 0.5010(5) 0.1145(5) 0.3531(2) 0.0213(9) Uani 1 1 d .
N2 N 0.3721(5) 0.0084(5) 0.3438(2) 0.0279(11) Uani 1 1 d .
N3 N 0.4130(5) -0.0956(5) 0.3323(2) 0.0224(10) Uani 1 1 d .
N4 N 0.6286(5) 0.4695(5) 0.16119(19) 0.0195(9) Uani 1 1 d .
N5 N 0.7284(5) 0.5904(5) 0.1635(2) 0.0224(10) Uani 1 1 d .
N6 N 0.6463(5) 0.6645(5) 0.16257(19) 0.0194(9) Uani 1 1 d .
C1 C 0.6209(6) 0.0784(5) 0.3492(2) 0.0174(10) Uani 1 1 d .
C2 C 0.5604(5) -0.0586(5) 0.3355(2) 0.0167(10) Uani 1 1 d .
C3 C 0.2980(6) -0.2273(6) 0.3178(3) 0.0304(13) Uani 1 1 d .
H3A H 0.2017 -0.2198 0.3096 0.046 Uiso 1 1 calc R
H3B H 0.3027 -0.2691 0.3515 0.046 Uiso 1 1 calc R
H3C H 0.3126 -0.2813 0.2826 0.046 Uiso 1 1 calc R
C4 C 0.6594(6) -0.1278(5) 0.3263(2) 0.0175(10) Uani 1 1 d .
C5 C 0.8039(6) -0.0376(5) 0.3310(2) 0.0167(10) Uani 1 1 d .
C6 C 0.9102(6) -0.0936(5) 0.3204(2) 0.0213(11) Uani 1 1 d .
H6A H 1.0086 -0.0371 0.3222 0.026 Uiso 1 1 calc R
C7 C 0.8740(7) -0.2302(6) 0.3072(3) 0.0257(12) Uani 1 1 d .
H7A H 0.9480 -0.2650 0.2999 0.031 Uiso 1 1 calc R
C8 C 0.7325(7) -0.3159(5) 0.3045(2) 0.0245(12) Uani 1 1 d .
H8A H 0.7099 -0.4087 0.2965 0.029 Uiso 1 1 calc R
C9 C 0.6239(6) -0.2650(5) 0.3135(2) 0.0231(11) Uani 1 1 d .
H9A H 0.5258 -0.3229 0.3110 0.028 Uiso 1 1 calc R
C10 C 0.4957(6) 0.2452(6) 0.3700(3) 0.0260(12) Uani 1 1 d .
H10A H 0.3958 0.2416 0.3551 0.031 Uiso 1 1 calc R
H10B H 0.5653 0.3062 0.3510 0.031 Uiso 1 1 calc R
C11 C 0.5338(6) 0.2982(6) 0.4362(3) 0.0234(11) Uani 1 1 d .
C12 C 0.4803(7) 0.2183(6) 0.4749(3) 0.0315(13) Uani 1 1 d .
H12A H 0.4191 0.1282 0.4592 0.038 Uiso 1 1 calc R
C13 C 0.5148(8) 0.2680(7) 0.5361(3) 0.0385(15) Uani 1 1 d .
H13A H 0.4759 0.2127 0.5620 0.046 Uiso 1 1 calc R
C14 C 0.6070(8) 0.3997(7) 0.5595(3) 0.0377(15) Uani 1 1 d .
H14A H 0.6332 0.4343 0.6013 0.045 Uiso 1 1 calc R
C15 C 0.6599(7) 0.4792(6) 0.5212(3) 0.0338(14) Uani 1 1 d .
H15A H 0.7226 0.5688 0.5370 0.041 Uiso 1 1 calc R
C16 C 0.6231(6) 0.4304(6) 0.4602(3) 0.0279(12) Uani 1 1 d .
H16A H 0.6587 0.4871 0.4345 0.033 Uiso 1 1 calc R
C17 C 0.8232(8) 0.1029(9) 0.5064(4) 0.0479(19) Uani 1 1 d .
H17A H 0.7429 0.0510 0.4727 0.072 Uiso 1 1 calc R
H17B H 0.8065 0.1820 0.5251 0.072 Uiso 1 1 calc R
H17C H 0.8269 0.0493 0.5355 0.072 Uiso 1 1 calc R
C18 C 0.9681(6) 0.1438(6) 0.4844(2) 0.0242(11) Uani 1 1 d .
H18A H 0.9843 0.0612 0.4673 0.029 Uiso 1 1 calc R
C19 C 1.0964(8) 0.2253(7) 0.5358(3) 0.0387(16) Uani 1 1 d .
H19A H 1.1885 0.2479 0.5207 0.058 Uiso 1 1 calc R
H19B H 1.1000 0.1737 0.5658 0.058 Uiso 1 1 calc R
H19C H 1.0829 0.3066 0.5538 0.058 Uiso 1 1 calc R
C20 C 0.9710(5) 0.2204(5) 0.4364(2) 0.0172(10) Uani 1 1 d .
C21 C 0.8894(6) 0.3034(5) 0.4322(2) 0.0212(11) Uani 1 1 d .
H21A H 0.8109 0.2979 0.4564 0.025 Uiso 1 1 calc R
C22 C 0.9062(6) 0.3846(5) 0.3899(2) 0.0220(11) Uani 1 1 d .
H22A H 0.8346 0.4292 0.3833 0.026 Uiso 1 1 calc R
C23 C 0.9940(6) 0.3737(5) 0.3478(3) 0.0227(11) Uani 1 1 d .
C24 C 1.0756(6) 0.2888(5) 0.3502(2) 0.0206(11) Uani 1 1 d .
H24A H 1.1243 0.2686 0.3163 0.025 Uiso 1 1 calc R
C25 C 1.0640(6) 0.2149(5) 0.3943(2) 0.0183(10) Uani 1 1 d .
H25A H 1.1067 0.1443 0.3911 0.022 Uiso 1 1 calc R
C26 C 1.0021(7) 0.4482(6) 0.2989(3) 0.0309(13) Uani 1 1 d .
H26A H 1.0950 0.5243 0.3083 0.046 Uiso 1 1 calc R
H26B H 0.9199 0.4791 0.2955 0.046 Uiso 1 1 calc R
H26C H 0.9967 0.3896 0.2611 0.046 Uiso 1 1 calc R
C27 C 0.4881(5) 0.4657(5) 0.1586(2) 0.0176(10) Uani 1 1 d .
C28 C 0.5033(5) 0.5951(5) 0.1598(2) 0.0158(9) Uani 1 1 d .
C29 C 0.7204(7) 0.8074(6) 0.1685(3) 0.0291(13) Uani 1 1 d .
H29A H 0.8259 0.8283 0.1702 0.044 Uiso 1 1 calc R
H29B H 0.7047 0.8558 0.2051 0.044 Uiso 1 1 calc R
H29C H 0.6800 0.8333 0.1342 0.044 Uiso 1 1 calc R
C30 C 0.3720(6) 0.6278(5) 0.1594(2) 0.0176(10) Uani 1 1 d .
C31 C 0.2496(6) 0.5103(5) 0.1583(2) 0.0186(10) Uani 1 1 d .
C32 C 0.1153(6) 0.5281(6) 0.1584(3) 0.0255(12) Uani 1 1 d .
H32A H 0.0305 0.4547 0.1589 0.031 Uiso 1 1 calc R
C33 C 0.1015(7) 0.6486(7) 0.1577(3) 0.0304(13) Uani 1 1 d .
H33A H 0.0079 0.6557 0.1571 0.037 Uiso 1 1 calc R
C34 C 0.2228(8) 0.7595(7) 0.1578(3) 0.0327(14) Uani 1 1 d .
H34A H 0.2120 0.8414 0.1567 0.039 Uiso 1 1 calc R
C35 C 0.3599(7) 0.7494(6) 0.1597(3) 0.0263(12) Uani 1 1 d .
H35A H 0.4443 0.8249 0.1611 0.032 Uiso 1 1 calc R
C36 C 0.6826(7) 0.3598(6) 0.1624(2) 0.0244(12) Uani 1 1 d .
H36A H 0.6161 0.2940 0.1804 0.029 Uiso 1 1 calc R
H36B H 0.7811 0.3951 0.1882 0.029 Uiso 1 1 calc R
C37 C 0.6924(6) 0.2913(6) 0.1019(2) 0.0232(11) Uani 1 1 d .
C38 C 0.6644(7) 0.1574(6) 0.0911(3) 0.0298(13) Uani 1 1 d .
H38A H 0.6391 0.1107 0.1213 0.036 Uiso 1 1 calc R
C39 C 0.6731(7) 0.0908(7) 0.0356(3) 0.0362(15) Uani 1 1 d .
H39A H 0.6535 -0.0014 0.0281 0.043 Uiso 1 1 calc R
C40 C 0.7103(7) 0.1585(7) -0.0087(3) 0.0351(15) Uani 1 1 d .
H40A H 0.7153 0.1127 -0.0465 0.042 Uiso 1 1 calc R
C41 C 0.7400(8) 0.2933(8) 0.0025(3) 0.0388(16) Uani 1 1 d .
H41A H 0.7657 0.3402 -0.0277 0.047 Uiso 1 1 calc R
C42 C 0.7322(7) 0.3599(7) 0.0579(3) 0.0322(14) Uani 1 1 d .
H42A H 0.7541 0.4525 0.0657 0.039 Uiso 1 1 calc R
C43 C 0.3343(9) 0.3455(7) -0.0033(3) 0.050(2) Uani 1 1 d .
H43A H 0.3253 0.3781 -0.0396 0.075 Uiso 1 1 calc R
H43B H 0.3808 0.2798 -0.0091 0.075 Uiso 1 1 calc R
H43C H 0.3945 0.4195 0.0299 0.075 Uiso 1 1 calc R
C44 C 0.1831(8) 0.2823(7) 0.0104(3) 0.0330(14) Uani 1 1 d .
H44A H 0.1377 0.3510 0.0158 0.040 Uiso 1 1 calc R
C45 C 0.0833(8) 0.1673(8) -0.0416(3) 0.0425(17) Uani 1 1 d .
H45A H -0.0118 0.1253 -0.0308 0.064 Uiso 1 1 calc R
H45B H 0.1298 0.1022 -0.0500 0.064 Uiso 1 1 calc R
H45C H 0.0687 0.2015 -0.0770 0.064 Uiso 1 1 calc R
C46 C 0.1853(6) 0.2302(5) 0.0666(2) 0.0211(11) Uani 1 1 d .
C47 C 0.2964(6) 0.1853(5) 0.0881(2) 0.0209(11) Uani 1 1 d .
H47A H 0.3870 0.2036 0.0704 0.025 Uiso 1 1 calc R
C48 C 0.2876(8) 0.1265(5) 0.1380(3) 0.0290(13) Uani 1 1 d .
H48A H 0.3743 0.1093 0.1563 0.035 Uiso 1 1 calc R
C49 C 0.1726(9) 0.1233(6) 0.1701(3) 0.0395(18) Uani 1 1 d .
C50 C 0.0633(7) 0.1694(6) 0.1496(3) 0.0376(17) Uani 1 1 d .
H50A H -0.0059 0.1828 0.1760 0.045 Uiso 1 1 calc R
C51 C 0.0703(6) 0.2226(6) 0.0992(3) 0.0313(14) Uani 1 1 d .
H51A H 0.0034 0.2703 0.0901 0.038 Uiso 1 1 calc R
C52 C 0.1657(13) 0.0729(7) 0.2257(3) 0.069(3) Uani 1 1 d .
H52A H 0.1128 -0.0230 0.2155 0.103 Uiso 1 1 calc R
H52B H 0.1143 0.1153 0.2512 0.103 Uiso 1 1 calc R
H52C H 0.2656 0.0935 0.2469 0.103 Uiso 1 1 calc R

loop_
_atom_site_aniso_label
_atom_site_aniso_U_11
_atom_site_aniso_U_22
_atom_site_aniso_U_33
_atom_site_aniso_U_23
_atom_site_aniso_U_13
_atom_site_aniso_U_12
Ru1 0.01532(19) 0.0126(2) 0.0147(2) 0.00450(15) 0.00234(14) 0.00291(15)
Ru2 0.01743(19) 0.0132(2) 0.01374(19) 0.00081(15) 0.00314(15) 0.00330(15)
Cl1 0.0341(7) 0.0204(6) 0.0164(6) 0.0060(5) 0.0007(5) 0.0065(5)
Cl2 0.0275(6) 0.0178(6) 0.0150(6) 0.0016(5) 0.0033(5) 0.0024(5)
N1 0.018(2) 0.027(2) 0.016(2) 0.0009(18) -0.0022(17) 0.0085(19)
N2 0.016(2) 0.033(3) 0.031(3) 0.011(2) 0.0009(19) 0.005(2)
N3 0.015(2) 0.018(2) 0.026(2) 0.0040(19) -0.0002(18) -0.0020(17)
N4 0.020(2) 0.023(2) 0.016(2) 0.0014(17) 0.0034(17) 0.0104(18)
N5 0.020(2) 0.027(2) 0.017(2) 0.0001(18) 0.0048(17) 0.0070(19)
N6 0.021(2) 0.021(2) 0.013(2) 0.0019(17) 0.0061(17) 0.0055(18)
C1 0.019(2) 0.016(2) 0.015(2) 0.0047(19) 0.0017(19) 0.0049(19)
C2 0.017(2) 0.014(2) 0.015(2) 0.0033(19) 0.0023(18) 0.0025(19)
C3 0.020(3) 0.023(3) 0.036(3) 0.007(3) -0.003(2) -0.005(2)
C4 0.023(2) 0.015(2) 0.012(2) 0.0029(18) 0.0013(19) 0.005(2)
C5 0.020(2) 0.014(2) 0.014(2) 0.0029(18) 0.0043(18) 0.0029(19)
C6 0.025(3) 0.018(3) 0.018(2) 0.003(2) 0.003(2) 0.005(2)
C7 0.032(3) 0.020(3) 0.025(3) 0.003(2) 0.003(2) 0.011(2)
C8 0.037(3) 0.012(2) 0.020(3) 0.003(2) 0.003(2) 0.005(2)
C9 0.029(3) 0.016(3) 0.015(2) 0.002(2) 0.004(2) -0.001(2)
C10 0.025(3) 0.024(3) 0.030(3) 0.007(2) 0.003(2) 0.011(2)
C11 0.017(2) 0.027(3) 0.027(3) 0.004(2) 0.005(2) 0.010(2)
C12 0.032(3) 0.025(3) 0.030(3) 0.003(2) 0.001(3) 0.005(3)
C13 0.046(4) 0.035(4) 0.031(3) 0.008(3) 0.006(3) 0.009(3)
C14 0.040(4) 0.036(4) 0.033(3) 0.000(3) -0.003(3) 0.016(3)
C15 0.030(3) 0.023(3) 0.043(4) -0.001(3) 0.005(3) 0.008(2)
C16 0.025(3) 0.023(3) 0.037(3) 0.005(2) 0.009(2) 0.009(2)
C17 0.039(4) 0.061(5) 0.052(5) 0.040(4) 0.016(3) 0.014(4)
C18 0.025(3) 0.022(3) 0.021(3) 0.009(2) 0.000(2) 0.002(2)
C19 0.045(4) 0.033(4) 0.021(3) 0.012(3) -0.010(3) -0.004(3)
C20 0.018(2) 0.016(2) 0.015(2) 0.0067(19) -0.0017(19) 0.0023(19)
C21 0.023(3) 0.019(3) 0.017(2) -0.003(2) 0.003(2) 0.005(2)
C22 0.025(3) 0.013(2) 0.023(3) 0.002(2) -0.001(2) 0.004(2)
C23 0.021(2) 0.015(2) 0.027(3) 0.008(2) -0.001(2) 0.001(2)
C24 0.021(2) 0.017(3) 0.019(3) 0.005(2) 0.002(2) 0.002(2)
C25 0.019(2) 0.013(2) 0.020(2) 0.0028(19) 0.0010(19) 0.0040(19)
C26 0.036(3) 0.021(3) 0.032(3) 0.016(2) 0.000(3) 0.003(2)
C27 0.019(2) 0.021(3) 0.011(2) -0.0013(19) 0.0016(18) 0.009(2)
C28 0.020(2) 0.016(2) 0.011(2) 0.0006(18) 0.0058(18) 0.0062(19)
C29 0.029(3) 0.024(3) 0.026(3) 0.005(2) 0.010(2) -0.002(2)
C30 0.022(2) 0.018(2) 0.012(2) 0.0005(19) 0.0026(19) 0.008(2)
C31 0.021(2) 0.020(3) 0.014(2) 0.0047(19) 0.0019(19) 0.007(2)
C32 0.023(3) 0.032(3) 0.023(3) 0.004(2) 0.005(2) 0.014(2)
C33 0.030(3) 0.042(4) 0.029(3) 0.010(3) 0.007(2) 0.025(3)
C34 0.048(4) 0.032(3) 0.033(3) 0.012(3) 0.013(3) 0.031(3)
C35 0.036(3) 0.022(3) 0.025(3) 0.008(2) 0.013(2) 0.014(2)
C36 0.040(3) 0.031(3) 0.010(2) 0.008(2) 0.004(2) 0.021(3)
C37 0.022(3) 0.032(3) 0.019(3) 0.000(2) 0.002(2) 0.018(2)
C38 0.032(3) 0.033(3) 0.028(3) 0.003(3) 0.002(2) 0.020(3)
C39 0.033(3) 0.034(3) 0.036(3) -0.011(3) -0.006(3) 0.018(3)
C40 0.035(3) 0.044(4) 0.026(3) -0.008(3) 0.003(3) 0.021(3)
C41 0.048(4) 0.048(4) 0.021(3) 0.003(3) 0.010(3) 0.020(3)
C42 0.041(3) 0.033(3) 0.026(3) 0.002(3) 0.010(3) 0.019(3)
C43 0.072(5) 0.035(4) 0.022(3) 0.010(3) 0.001(3) -0.006(4)
C44 0.050(4) 0.034(3) 0.018(3) 0.001(2) -0.004(3) 0.024(3)
C45 0.038(4) 0.059(5) 0.021(3) -0.006(3) -0.008(3) 0.018(3)
C46 0.024(3) 0.019(3) 0.016(2) -0.002(2) -0.002(2) 0.007(2)
C47 0.025(3) 0.016(2) 0.018(2) 0.000(2) 0.003(2) 0.006(2)
C48 0.049(4) 0.012(3) 0.020(3) 0.001(2) -0.002(3) 0.009(2)
C49 0.071(5) 0.010(3) 0.017(3) -0.004(2) 0.011(3) -0.007(3)
C50 0.034(3) 0.020(3) 0.040(4) -0.008(3) 0.019(3) -0.009(3)
C51 0.020(3) 0.032(3) 0.028(3) -0.014(3) 0.001(2) 0.005(2)
C52 0.152(10) 0.024(4) 0.030(4) 0.013(3) 0.035(5) 0.023(5)

loop_
_atom_type_symbol
_atom_type_description
_atom_type_scat_dispersion_real
_atom_type_scat_dispersion_imag
_atom_type_scat_source
C C 0.0033 0.0016 'International Tables Vol C Tables 4.2.6.8 and 6.1.1.4'
H H 0.0000 0.0000 'International Tables Vol C Tables 4.2.6.8 and 6.1.1.4'
N N 0.0061 0.0033 'International Tables Vol C Tables 4.2.6.8 and 6.1.1.4'
Cl Cl 0.1484 0.1585 'International Tables Vol C Tables 4.2.6.8 and 6.1.1.4'
Ru Ru -1.2594 0.8363 'International Tables Vol C Tables 4.2.6.8 and 6.1.1.4'

loop_
_geom_angle_atom_site_label_1
_geom_angle_atom_site_label_2
_geom_angle_atom_site_label_3
_geom_angle
C1 Ru1 C5 77.0(2)
C1 Ru1 C21 94.8(2)
C5 Ru1 C21 128.0(2)
C1 Ru1 C20 110.71(19)
C5 Ru1 C20 96.79(19)
C21 Ru1 C20 38.0(2)
C1 Ru1 C25 145.1(2)
C5 Ru1 C25 90.58(19)
C21 Ru1 C25 67.3(2)
C20 Ru1 C25 37.79(19)
C1 Ru1 C24 171.6(2)
C5 Ru1 C24 111.3(2)
C21 Ru1 C24 78.9(2)
C20 Ru1 C24 67.55(19)
C25 Ru1 C24 36.75(19)
C1 Ru1 C22 106.7(2)
C5 Ru1 C22 164.1(2)
C21 Ru1 C22 37.3(2)
C20 Ru1 C22 67.39(19)
C25 Ru1 C22 77.6(2)
C24 Ru1 C22 64.9(2)
C1 Ru1 C23 135.6(2)
C5 Ru1 C23 146.6(2)
C21 Ru1 C23 66.4(2)
C20 Ru1 C23 79.50(19)
C25 Ru1 C23 66.07(19)
C24 Ru1 C23 36.5(2)
C22 Ru1 C23 35.4(2)
C1 Ru1 Cl1 84.35(15)
C5 Ru1 Cl1 86.46(14)
C21 Ru1 Cl1 144.55(16)
C20 Ru1 Cl1 164.94(14)
C25 Ru1 Cl1 127.81(14)
C24 Ru1 Cl1 97.55(14)
C22 Ru1 Cl1 109.13(14)
C23 Ru1 Cl1 89.67(15)
C27 Ru2 C31 76.6(2)
C27 Ru2 C47 93.5(2)
C31 Ru2 C47 131.3(2)
C27 Ru2 C46 106.8(2)
C31 Ru2 C46 98.8(2)
C47 Ru2 C46 38.1(2)
C27 Ru2 C51 140.0(2)
C31 Ru2 C51 89.8(2)
C47 Ru2 C51 67.6(2)
C46 Ru2 C51 37.7(2)
C27 Ru2 C48 108.7(2)
C31 Ru2 C48 166.0(2)
C47 Ru2 C48 37.3(2)
C46 Ru2 C48 67.3(2)
C51 Ru2 C48 77.9(2)
C27 Ru2 C50 172.1(2)
C31 Ru2 C50 108.4(2)
C47 Ru2 C50 78.6(2)
C46 Ru2 C50 66.8(2)
C51 Ru2 C50 36.2(3)
C48 Ru2 C50 65.0(3)
C27 Ru2 C49 140.4(3)
C31 Ru2 C49 142.3(3)
C47 Ru2 C49 66.8(2)
C46 Ru2 C49 79.1(2)
C51 Ru2 C49 65.4(3)
C48 Ru2 C49 36.3(3)
C50 Ru2 C49 35.9(3)
C27 Ru2 Cl2 85.04(14)
C31 Ru2 Cl2 87.36(14)
C47 Ru2 Cl2 139.95(15)
C46 Ru2 Cl2 167.59(15)
C51 Ru2 Cl2 132.37(16)
C48 Ru2 Cl2 105.82(15)
C50 Ru2 Cl2 101.09(18)
C49 Ru2 Cl2 89.42(15)
N2 N1 C1 113.0(5)
N2 N1 C10 117.5(4)
C1 N1 C10 129.2(5)
N3 N2 N1 103.6(4)
N2 N3 C2 112.0(4)
N2 N3 C3 117.7(5)
C2 N3 C3 130.3(5)
N5 N4 C27 114.0(4)
N5 N4 C36 117.7(4)
C27 N4 C36 128.3(5)
N6 N5 N4 102.6(4)
N5 N6 C28 112.7(4)
N5 N6 C29 118.3(5)
C28 N6 C29 128.8(5)
N1 C1 C2 103.4(4)
N1 C1 Ru1 138.6(4)
C2 C1 Ru1 117.3(4)
N3 C2 C1 107.9(5)
N3 C2 C4 134.9(5)
C1 C2 C4 117.1(5)
N3 C3 H3A 109.5
N3 C3 H3B 109.5
H3A C3 H3B 109.5
N3 C3 H3C 109.5
H3A C3 H3C 109.5
H3B C3 H3C 109.5
C9 C4 C5 122.2(5)
C9 C4 C2 127.1(5)
C5 C4 C2 110.7(4)
C6 C5 C4 116.2(5)
C6 C5 Ru1 126.1(4)
C4 C5 Ru1 117.6(4)
C7 C6 C5 121.4(5)
C7 C6 H6A 119.3
C5 C6 H6A 119.3
C8 C7 C6 121.2(5)
C8 C7 H7A 119.4
C6 C7 H7A 119.4
C7 C8 C9 119.3(5)
C7 C8 H8A 120.4
C9 C8 H8A 120.4
C8 C9 C4 119.8(5)
C8 C9 H9A 120.1
C4 C9 H9A 120.1
N1 C10 C11 112.1(5)
N1 C10 H10A 109.2
C11 C10 H10A 109.2
N1 C10 H10B 109.2
C11 C10 H10B 109.2
H10A C10 H10B 107.9
C12 C11 C16 118.6(6)
C12 C11 C10 121.4(5)
C16 C11 C10 120.0(5)
C13 C12 C11 121.2(6)
C13 C12 H12A 119.4
C11 C12 H12A 119.4
C12 C13 C14 119.5(7)
C12 C13 H13A 120.2
C14 C13 H13A 120.2
C15 C14 C13 119.4(6)
C15 C14 H14A 120.3
C13 C14 H14A 120.3
C14 C15 C16 121.1(6)
C14 C15 H15A 119.5
C16 C15 H15A 119.5
C15 C16 C11 120.2(6)
C15 C16 H16A 119.9
C11 C16 H16A 119.9
C18 C17 H17A 109.5
C18 C17 H17B 109.5
H17A C17 H17B 109.5
C18 C17 H17C 109.5
H17A C17 H17C 109.5
H17B C17 H17C 109.5
C20 C18 C17 113.8(5)
C20 C18 C19 108.9(5)
C17 C18 C19 111.1(6)
C20 C18 H18A 107.6
C17 C18 H18A 107.6
C19 C18 H18A 107.6
C18 C19 H19A 109.5
C18 C19 H19B 109.5
H19A C19 H19B 109.5
C18 C19 H19C 109.5
H19A C19 H19C 109.5
H19B C19 H19C 109.5
C21 C20 C25 117.3(5)
C21 C20 C18 123.1(5)
C25 C20 C18 119.5(5)
C21 C20 Ru1 70.3(3)
C25 C20 Ru1 71.8(3)
C18 C20 Ru1 130.9(4)
C20 C21 C22 121.5(5)
C20 C21 Ru1 71.7(3)
C22 C21 Ru1 75.9(3)
C20 C21 H21A 119.1
C22 C21 H21A 119.1
Ru1 C21 H21A 119.1
C23 C22 C21 119.8(5)
C23 C22 Ru1 72.6(3)
C21 C22 Ru1 66.7(3)
C23 C22 H22A 119.0
C21 C22 H22A 119.0
Ru1 C22 H22A 119.0
C22 C23 C24 119.6(5)
C22 C23 C26 121.0(5)
C24 C23 C26 119.4(5)
C22 C23 Ru1 71.9(3)
C24 C23 Ru1 70.5(3)
C26 C23 Ru1 128.9(4)
C25 C24 C23 119.6(5)
C25 C24 Ru1 69.3(3)
C23 C24 Ru1 73.0(3)
C25 C24 H24A 119.6
C23 C24 H24A 119.6
Ru1 C24 H24A 119.6
C24 C25 C20 121.9(5)
C24 C25 Ru1 73.9(3)
C20 C25 Ru1 70.4(3)
C24 C25 H25A 118.5
C20 C25 H25A 118.5
Ru1 C25 H25A 118.5
C23 C26 H26A 109.5
C23 C26 H26B 109.5
H26A C26 H26B 109.5
C23 C26 H26C 109.5
H26A C26 H26C 109.5
H26B C26 H26C 109.5
N4 C27 C28 103.0(5)
N4 C27 Ru2 138.9(4)
C28 C27 Ru2 117.9(4)
N6 C28 C27 107.7(4)
N6 C28 C30 134.6(5)
C27 C28 C30 117.7(5)
N6 C29 H29A 109.5
N6 C29 H29B 109.5
H29A C29 H29B 109.5
N6 C29 H29C 109.5
H29A C29 H29C 109.5
H29B C29 H29C 109.5
C35 C30 C31 123.4(5)
C35 C30 C28 128.0(5)
C31 C30 C28 108.6(4)
C32 C31 C30 114.6(5)
C32 C31 Ru2 126.2(4)
C30 C31 Ru2 119.2(4)
C33 C32 C31 122.5(6)
C33 C32 H32A 118.8
C31 C32 H32A 118.8
C32 C33 C34 120.9(5)
C32 C33 H33A 119.5
C34 C33 H33A 119.5
C35 C34 C33 119.4(6)
C35 C34 H34A 120.3
C33 C34 H34A 120.3
C30 C35 C34 119.2(6)
C30 C35 H35A 120.4
C34 C35 H35A 120.4
N4 C36 C37 113.7(4)
N4 C36 H36A 108.8
C37 C36 H36A 108.8
N4 C36 H36B 108.8
C37 C36 H36B 108.8
H36A C36 H36B 107.7
C38 C37 C42 119.9(5)
C38 C37 C36 118.2(5)
C42 C37 C36 121.9(5)
C37 C38 C39 119.8(6)
C37 C38 H38A 120.1
C39 C38 H38A 120.1
C40 C39 C38 120.4(6)
C40 C39 H39A 119.8
C38 C39 H39A 119.8
C41 C40 C39 119.7(6)
C41 C40 H40A 120.1
C39 C40 H40A 120.1
C40 C41 C42 119.9(7)
C40 C41 H41A 120.1
C42 C41 H41A 120.1
C41 C42 C37 120.3(6)
C41 C42 H42A 119.8
C37 C42 H42A 119.8
C44 C43 H43A 109.5
C44 C43 H43B 109.5
H43A C43 H43B 109.5
C44 C43 H43C 109.5
H43A C43 H43C 109.5
H43B C43 H43C 109.5
C43 C44 C46 113.6(5)
C43 C44 C45 111.1(6)
C46 C44 C45 108.2(6)
C43 C44 H44A 107.9
C46 C44 H44A 107.9
C45 C44 H44A 107.9
C44 C45 H45A 109.5
C44 C45 H45B 109.5
H45A C45 H45B 109.5
C44 C45 H45C 109.5
H45A C45 H45C 109.5
H45B C45 H45C 109.5
C47 C46 C51 117.6(5)
C47 C46 C44 123.0(5)
C51 C46 C44 119.4(5)
C47 C46 Ru2 69.9(3)
C51 C46 Ru2 71.9(3)
C44 C46 Ru2 130.3(4)
C46 C47 C48 121.2(5)
C46 C47 Ru2 72.0(3)
C48 C47 Ru2 75.6(3)
C46 C47 H47A 119.3
C48 C47 H47A 119.3
Ru2 C47 H47A 119.3
C49 C48 C47 119.2(6)
C49 C48 Ru2 72.5(3)
C47 C48 Ru2 67.1(3)
C49 C48 H48A 119.5
C47 C48 H48A 119.5
Ru2 C48 H48A 119.5
C50 C49 C48 119.7(6)
C50 C49 C52 119.0(7)
C48 C49 C52 121.3(8)
C50 C49 Ru2 71.5(4)
C48 C49 Ru2 71.2(3)
C52 C49 Ru2 129.0(5)
C51 C50 C49 120.4(6)
C51 C50 Ru2 69.3(3)
C49 C50 Ru2 72.6(4)
C51 C50 H50A 119.1
C49 C50 H50A 119.1
Ru2 C50 H50A 119.1
C50 C51 C46 121.7(6)
C50 C51 Ru2 74.5(4)
C46 C51 Ru2 70.4(3)
C50 C51 H51A 118.7
C46 C51 H51A 118.7
Ru2 C51 H51A 118.7
C49 C52 H52A 109.5
C49 C52 H52B 109.5
H52A C52 H52B 109.5
C49 C52 H52C 109.5
H52A C52 H52C 109.5
H52B C52 H52C 109.5

loop_
_geom_bond_atom_site_label_1
_geom_bond_atom_site_label_2
_geom_bond_distance
Ru1 C1 2.035(5)
Ru1 C5 2.099(5)
Ru1 C21 2.168(5)
Ru1 C20 2.187(5)
Ru1 C25 2.205(5)
Ru1 C24 2.265(5)
Ru1 C22 2.289(5)
Ru1 C23 2.298(5)
Ru1 Cl1 2.4244(13)
Ru2 C27 2.041(5)
Ru2 C31 2.087(5)
Ru2 C47 2.164(5)
Ru2 C46 2.192(5)
Ru2 C51 2.211(6)
Ru2 C48 2.275(6)
Ru2 C50 2.278(6)
Ru2 C49 2.291(6)
Ru2 Cl2 2.4206(13)
N1 N2 1.369(7)
N1 C1 1.376(7)
N1 C10 1.449(7)
N2 N3 1.336(7)
N3 C2 1.359(7)
N3 C3 1.462(7)
N4 N5 1.352(7)
N4 C27 1.365(6)
N4 C36 1.483(7)
N5 N6 1.331(7)
N6 C28 1.345(7)
N6 C29 1.471(7)
C1 C2 1.386(7)
C2 C4 1.441(7)
C3 H3A 0.9800
C3 H3B 0.9800
C3 H3C 0.9800
C4 C9 1.402(7)
C4 C5 1.414(7)
C5 C6 1.409(7)
C6 C7 1.395(8)
C6 H6A 0.9500
C7 C8 1.382(8)
C7 H7A 0.9500
C8 C9 1.387(8)
C8 H8A 0.9500
C9 H9A 0.9500
C10 C11 1.502(8)
C10 H10A 0.9900
C10 H10B 0.9900
C11 C12 1.392(9)
C11 C16 1.396(8)
C12 C13 1.389(9)
C12 H12A 0.9500
C13 C14 1.396(10)
C13 H13A 0.9500
C14 C15 1.381(10)
C14 H14A 0.9500
C15 C16 1.383(9)
C15 H15A 0.9500
C16 H16A 0.9500
C17 C18 1.523(9)
C17 H17A 0.9800
C17 H17B 0.9800
C17 H17C 0.9800
C18 C20 1.512(7)
C18 C19 1.528(8)
C18 H18A 1.0000
C19 H19A 0.9800
C19 H19B 0.9800
C19 H19C 0.9800
C20 C21 1.417(7)
C20 C25 1.422(7)
C21 C22 1.431(8)
C21 H21A 1.0000
C22 C23 1.396(8)
C22 H22A 1.0000
C23 C24 1.431(8)
C23 C26 1.510(8)
C24 C25 1.410(7)
C24 H24A 1.0000
C25 H25A 1.0000
C26 H26A 0.9800
C26 H26B 0.9800
C26 H26C 0.9800
C27 C28 1.379(7)
C28 C30 1.456(7)
C29 H29A 0.9800
C29 H29B 0.9800
C29 H29C 0.9800
C30 C35 1.387(8)
C30 C31 1.436(7)
C31 C32 1.403(7)
C32 C33 1.386(9)
C32 H32A 0.9500
C33 C34 1.391(10)
C33 H33A 0.9500
C34 C35 1.389(9)
C34 H34A 0.9500
C35 H35A 0.9500
C36 C37 1.505(7)
C36 H36A 0.9900
C36 H36B 0.9900
C37 C38 1.379(9)
C37 C42 1.392(9)
C38 C39 1.397(9)
C38 H38A 0.9500
C39 C40 1.387(10)
C39 H39A 0.9500
C40 C41 1.386(10)
C40 H40A 0.9500
C41 C42 1.391(8)
C41 H41A 0.9500
C42 H42A 0.9500
C43 C44 1.515(11)
C43 H43A 0.9800
C43 H43B 0.9800
C43 H43C 0.9800
C44 C46 1.518(8)
C44 C45 1.543(9)
C44 H44A 1.0000
C45 H45A 0.9800
C45 H45B 0.9800
C45 H45C 0.9800
C46 C47 1.421(8)
C46 C51 1.422(8)
C47 C48 1.423(8)
C47 H47A 1.0000
C48 C49 1.422(10)
C48 H48A 1.0000
C49 C50 1.408(11)
C49 C52 1.494(9)
C50 C51 1.397(10)
C50 H50A 1.0000
C51 H51A 1.0000
C52 H52A 0.9800
C52 H52B 0.9800
C52 H52C 0.9800

loop_
_geom_torsion_atom_site_label_1
_geom_torsion_atom_site_label_2
_geom_torsion_atom_site_label_3
_geom_torsion_atom_site_label_4
_geom_torsion
C1 N1 N2 N3 -1.7(6)
C10 N1 N2 N3 -176.7(5)
N1 N2 N3 C2 1.5(6)
N1 N2 N3 C3 -177.5(5)
C27 N4 N5 N6 0.3(6)
C36 N4 N5 N6 -179.1(4)
N4 N5 N6 C28 0.0(5)
N4 N5 N6 C29 176.1(4)
N2 N1 C1 C2 1.3(6)
C10 N1 C1 C2 175.6(5)
N2 N1 C1 Ru1 171.0(4)
C10 N1 C1 Ru1 -14.7(9)
C5 Ru1 C1 N1 -173.4(6)
C21 Ru1 C1 N1 58.6(6)
C20 Ru1 C1 N1 94.1(6)
C25 Ru1 C1 N1 114.8(6)
C24 Ru1 C1 N1 17.7(17)
C22 Ru1 C1 N1 22.5(6)
C23 Ru1 C1 N1 -2.1(7)
Cl1 Ru1 C1 N1 -85.8(6)
C5 Ru1 C1 C2 -4.7(4)
C21 Ru1 C1 C2 -132.6(4)
C20 Ru1 C1 C2 -97.1(4)
C25 Ru1 C1 C2 -76.4(5)
C24 Ru1 C1 C2 -173.5(12)
C22 Ru1 C1 C2 -168.7(4)
C23 Ru1 C1 C2 166.7(4)
Cl1 Ru1 C1 C2 83.0(4)
N2 N3 C2 C1 -0.7(6)
C3 N3 C2 C1 178.1(5)
N2 N3 C2 C4 -178.5(6)
C3 N3 C2 C4 0.3(10)
N1 C1 C2 N3 -0.3(6)
Ru1 C1 C2 N3 -172.7(3)
N1 C1 C2 C4 177.9(4)
Ru1 C1 C2 C4 5.5(6)
N3 C2 C4 C9 -4.0(10)
C1 C2 C4 C9 178.4(5)
N3 C2 C4 C5 175.1(6)
C1 C2 C4 C5 -2.5(7)
C9 C4 C5 C6 1.7(7)
C2 C4 C5 C6 -177.5(4)
C9 C4 C5 Ru1 177.7(4)
C2 C4 C5 Ru1 -1.5(6)
C1 Ru1 C5 C6 178.9(5)
C21 Ru1 C5 C6 -95.2(5)
C20 Ru1 C5 C6 -71.4(5)
C25 Ru1 C5 C6 -34.0(5)
C24 Ru1 C5 C6 -2.9(5)
C22 Ru1 C5 C6 -75.6(9)
C23 Ru1 C5 C6 9.8(7)
Cl1 Ru1 C5 C6 93.9(4)
C1 Ru1 C5 C4 3.3(4)
C21 Ru1 C5 C4 89.2(4)
C20 Ru1 C5 C4 113.1(4)
C25 Ru1 C5 C4 150.4(4)
C24 Ru1 C5 C4 -178.4(4)
C22 Ru1 C5 C4 108.8(7)
C23 Ru1 C5 C4 -165.7(4)
Cl1 Ru1 C5 C4 -81.7(4)
C4 C5 C6 C7 -1.2(8)
Ru1 C5 C6 C7 -176.8(4)
C5 C6 C7 C8 -0.5(9)
C6 C7 C8 C9 1.7(9)
C7 C8 C9 C4 -1.2(8)
C5 C4 C9 C8 -0.5(8)
C2 C4 C9 C8 178.5(5)
N2 N1 C10 C11 95.4(6)
C1 N1 C10 C11 -78.7(7)
N1 C10 C11 C12 -42.2(7)
N1 C10 C11 C16 138.7(5)
C16 C11 C12 C13 -0.2(9)
C10 C11 C12 C13 -179.4(6)
C11 C12 C13 C14 -1.2(10)
C12 C13 C14 C15 1.4(11)
C13 C14 C15 C16 -0.1(10)
C14 C15 C16 C11 -1.4(9)
C12 C11 C16 C15 1.6(9)
C10 C11 C16 C15 -179.2(5)
C17 C18 C20 C21 30.4(8)
C19 C18 C20 C21 -94.1(6)
C17 C18 C20 C25 -152.3(6)
C19 C18 C20 C25 83.2(7)
C17 C18 C20 Ru1 -61.5(7)
C19 C18 C20 Ru1 174.0(5)
C1 Ru1 C20 C21 -70.2(3)
C5 Ru1 C20 C21 -148.8(3)
C25 Ru1 C20 C21 129.1(4)
C24 Ru1 C20 C21 101.0(3)
C22 Ru1 C20 C21 29.9(3)
C23 Ru1 C20 C21 64.8(3)
Cl1 Ru1 C20 C21 109.5(6)
C1 Ru1 C20 C25 160.7(3)
C5 Ru1 C20 C25 82.1(3)
C21 Ru1 C20 C25 -129.1(4)
C24 Ru1 C20 C25 -28.1(3)
C22 Ru1 C20 C25 -99.1(3)
C23 Ru1 C20 C25 -64.3(3)
Cl1 Ru1 C20 C25 -19.6(7)
C1 Ru1 C20 C18 47.1(6)
C5 Ru1 C20 C18 -31.5(5)
C21 Ru1 C20 C18 117.3(6)
C25 Ru1 C20 C18 -113.6(6)
C24 Ru1 C20 C18 -141.8(6)
C22 Ru1 C20 C18 147.2(6)
C23 Ru1 C20 C18 -177.9(5)
Cl1 Ru1 C20 C18 -133.2(5)
C25 C20 C21 C22 -3.7(7)
C18 C20 C21 C22 173.6(5)
Ru1 C20 C21 C22 -59.8(5)
C25 C20 C21 Ru1 56.1(4)
C18 C20 C21 Ru1 -126.6(5)
C1 Ru1 C21 C20 118.0(3)
C5 Ru1 C21 C20 40.8(4)
C25 Ru1 C21 C20 -31.0(3)
C24 Ru1 C21 C20 -67.6(3)
C22 Ru1 C21 C20 -130.5(5)
C23 Ru1 C21 C20 -103.7(3)
Cl1 Ru1 C21 C20 -155.0(2)
C1 Ru1 C21 C22 -111.5(3)
C5 Ru1 C21 C22 171.3(3)
C20 Ru1 C21 C22 130.5(5)
C25 Ru1 C21 C22 99.5(3)
C24 Ru1 C21 C22 62.9(3)
C23 Ru1 C21 C22 26.8(3)
Cl1 Ru1 C21 C22 -24.5(5)
C20 C21 C22 C23 6.2(8)
Ru1 C21 C22 C23 -51.6(5)
C20 C21 C22 Ru1 57.8(4)
C1 Ru1 C22 C23 -149.9(3)
C5 Ru1 C22 C23 108.7(7)
C21 Ru1 C22 C23 134.6(5)
C20 Ru1 C22 C23 104.2(4)
C25 Ru1 C22 C23 65.9(3)
C24 Ru1 C22 C23 29.3(3)
Cl1 Ru1 C22 C23 -60.1(3)
C1 Ru1 C22 C21 75.5(3)
C5 Ru1 C22 C21 -25.8(9)
C20 Ru1 C22 C21 -30.4(3)
C25 Ru1 C22 C21 -68.7(3)
C24 Ru1 C22 C21 -105.3(4)
C23 Ru1 C22 C21 -134.6(5)
Cl1 Ru1 C22 C21 165.3(3)
C21 C22 C23 C24 -4.9(8)
Ru1 C22 C23 C24 -53.9(4)
C21 C22 C23 C26 174.0(5)
Ru1 C22 C23 C26 125.0(5)
C21 C22 C23 Ru1 49.0(4)
C1 Ru1 C23 C22 43.4(4)
C5 Ru1 C23 C22 -152.0(4)
C21 Ru1 C23 C22 -28.1(3)
C20 Ru1 C23 C22 -65.5(3)
C25 Ru1 C23 C22 -102.7(4)
C24 Ru1 C23 C22 -131.8(5)
Cl1 Ru1 C23 C22 125.0(3)
C1 Ru1 C23 C24 175.2(3)
C5 Ru1 C23 C24 -20.1(5)
C21 Ru1 C23 C24 103.7(4)
C20 Ru1 C23 C24 66.3(3)
C25 Ru1 C23 C24 29.1(3)
C22 Ru1 C23 C24 131.8(5)
Cl1 Ru1 C23 C24 -103.2(3)
C1 Ru1 C23 C26 -72.3(6)
C5 Ru1 C23 C26 92.3(6)
C21 Ru1 C23 C26 -143.8(6)
C20 Ru1 C23 C26 178.8(6)
C25 Ru1 C23 C26 141.6(6)
C24 Ru1 C23 C26 112.5(7)
C22 Ru1 C23 C26 -115.7(7)
Cl1 Ru1 C23 C26 9.3(5)
C22 C23 C24 C25 1.4(8)
C26 C23 C24 C25 -177.5(5)
Ru1 C23 C24 C25 -53.2(4)
C22 C23 C24 Ru1 54.6(5)
C26 C23 C24 Ru1 -124.4(5)
C1 Ru1 C24 C25 108.6(13)
C5 Ru1 C24 C25 -59.8(3)
C21 Ru1 C24 C25 66.9(3)
C20 Ru1 C24 C25 28.9(3)
C22 Ru1 C24 C25 103.5(3)
C23 Ru1 C24 C25 132.0(5)
Cl1 Ru1 C24 C25 -148.9(3)
C1 Ru1 C24 C23 -23.4(15)
C5 Ru1 C24 C23 168.3(3)
C21 Ru1 C24 C23 -65.1(3)
C20 Ru1 C24 C23 -103.1(4)
C25 Ru1 C24 C23 -132.0(5)
C22 Ru1 C24 C23 -28.5(3)
Cl1 Ru1 C24 C23 79.1(3)
C23 C24 C25 C20 1.0(8)
Ru1 C24 C25 C20 -53.9(4)
C23 C24 C25 Ru1 54.9(4)
C21 C20 C25 C24 0.1(7)
C18 C20 C25 C24 -177.3(5)
Ru1 C20 C25 C24 55.5(5)
C21 C20 C25 Ru1 -55.3(4)
C18 C20 C25 Ru1 127.3(5)
C1 Ru1 C25 C24 -165.9(4)
C5 Ru1 C25 C24 126.4(3)
C21 Ru1 C25 C24 -102.1(4)
C20 Ru1 C25 C24 -133.3(5)
C22 Ru1 C25 C24 -64.4(3)
C23 Ru1 C25 C24 -29.0(3)
Cl1 Ru1 C25 C24 40.4(4)
C1 Ru1 C25 C20 -32.7(5)
C5 Ru1 C25 C20 -100.4(3)
C21 Ru1 C25 C20 31.2(3)
C24 Ru1 C25 C20 133.3(5)
C22 Ru1 C25 C20 68.9(3)
C23 Ru1 C25 C20 104.3(3)
Cl1 Ru1 C25 C20 173.7(2)
N5 N4 C27 C28 -0.4(6)
C36 N4 C27 C28 178.8(5)
N5 N4 C27 Ru2 -175.2(4)
C36 N4 C27 Ru2 4.0(9)
C31 Ru2 C27 N4 176.3(6)
C47 Ru2 C27 N4 -52.0(6)
C46 Ru2 C27 N4 -88.4(6)
C51 Ru2 C27 N4 -110.5(6)
C48 Ru2 C27 N4 -17.2(6)
C50 Ru2 C27 N4 -53(2)
C49 Ru2 C27 N4 4.8(7)
Cl2 Ru2 C27 N4 87.8(5)
C31 Ru2 C27 C28 2.1(4)
C47 Ru2 C27 C28 133.7(4)
C46 Ru2 C27 C28 97.4(4)
C51 Ru2 C27 C28 75.3(5)
C48 Ru2 C27 C28 168.5(4)
C50 Ru2 C27 C28 132.5(18)
C49 Ru2 C27 C28 -169.5(4)
Cl2 Ru2 C27 C28 -86.4(4)
N5 N6 C28 C27 -0.3(6)
C29 N6 C28 C27 -175.8(5)
N5 N6 C28 C30 178.0(5)
C29 N6 C28 C30 2.5(9)
N4 C27 C28 N6 0.4(5)
Ru2 C27 C28 N6 176.5(3)
N4 C27 C28 C30 -178.2(4)
Ru2 C27 C28 C30 -2.1(6)
N6 C28 C30 C35 2.7(10)
C27 C28 C30 C35 -179.1(5)
N6 C28 C30 C31 -177.6(5)
C27 C28 C30 C31 0.6(6)
C35 C30 C31 C32 -0.9(8)
C28 C30 C31 C32 179.5(4)
C35 C30 C31 Ru2 -179.1(4)
C28 C30 C31 Ru2 1.2(6)
C27 Ru2 C31 C32 -179.8(5)
C47 Ru2 C31 C32 97.4(5)
C46 Ru2 C31 C32 74.9(5)
C51 Ru2 C31 C32 38.1(5)
C48 Ru2 C31 C32 66.3(11)
C50 Ru2 C31 C32 6.5(5)
C49 Ru2 C31 C32 -8.7(7)
Cl2 Ru2 C31 C32 -94.3(5)
C27 Ru2 C31 C30 -1.8(4)
C47 Ru2 C31 C30 -84.5(5)
C46 Ru2 C31 C30 -107.1(4)
C51 Ru2 C31 C30 -143.8(4)
C48 Ru2 C31 C30 -115.6(9)
C50 Ru2 C31 C30 -175.4(4)
C49 Ru2 C31 C30 169.4(4)
Cl2 Ru2 C31 C30 83.8(4)
C30 C31 C32 C33 1.9(8)
Ru2 C31 C32 C33 -180.0(4)
C31 C32 C33 C34 -1.0(9)
C32 C33 C34 C35 -1.0(9)
C31 C30 C35 C34 -1.1(8)
C28 C30 C35 C34 178.6(5)
C33 C34 C35 C30 2.0(9)
N5 N4 C36 C37 -86.7(6)
C27 N4 C36 C37 94.0(6)
N4 C36 C37 C38 -146.3(5)
N4 C36 C37 C42 35.4(8)
C42 C37 C38 C39 -1.3(9)
C36 C37 C38 C39 -179.7(5)
C37 C38 C39 C40 0.2(9)
C38 C39 C40 C41 0.5(10)
C39 C40 C41 C42 -0.1(10)
C40 C41 C42 C37 -1.0(10)
C38 C37 C42 C41 1.7(9)
C36 C37 C42 C41 -180.0(6)
C43 C44 C46 C47 -28.7(8)
C45 C44 C46 C47 95.1(7)
C43 C44 C46 C51 152.6(6)
C45 C44 C46 C51 -83.5(7)
C43 C44 C46 Ru2 62.0(7)
C45 C44 C46 Ru2 -174.1(4)
C27 Ru2 C46 C47 73.6(3)
C31 Ru2 C46 C47 152.2(3)
C51 Ru2 C46 C47 -129.7(5)
C48 Ru2 C46 C47 -30.1(3)
C50 Ru2 C46 C47 -101.5(4)
C49 Ru2 C46 C47 -66.1(4)
Cl2 Ru2 C46 C47 -88.6(7)
C27 Ru2 C46 C51 -156.7(4)
C31 Ru2 C46 C51 -78.1(4)
C47 Ru2 C46 C51 129.7(5)
C48 Ru2 C46 C51 99.7(4)
C50 Ru2 C46 C51 28.3(4)
C49 Ru2 C46 C51 63.7(4)
Cl2 Ru2 C46 C51 41.1(9)
C27 Ru2 C46 C44 -43.1(6)
C31 Ru2 C46 C44 35.4(6)
C47 Ru2 C46 C44 -116.7(7)
C51 Ru2 C46 C44 113.6(7)
C48 Ru2 C46 C44 -146.8(6)
C50 Ru2 C46 C44 141.8(6)
C49 Ru2 C46 C44 177.2(6)
Cl2 Ru2 C46 C44 154.7(5)
C51 C46 C47 C48 4.3(8)
C44 C46 C47 C48 -174.4(5)
Ru2 C46 C47 C48 59.8(5)
C51 C46 C47 Ru2 -55.6(4)
C44 C46 C47 Ru2 125.8(5)
C27 Ru2 C47 C46 -113.1(3)
C31 Ru2 C47 C46 -37.9(4)
C51 Ru2 C47 C46 30.6(3)
C48 Ru2 C47 C46 130.2(5)
C50 Ru2 C47 C46 66.7(4)
C49 Ru2 C47 C46 102.4(4)
Cl2 Ru2 C47 C46 160.5(3)
C27 Ru2 C47 C48 116.7(4)
C31 Ru2 C47 C48 -168.1(3)
C46 Ru2 C47 C48 -130.2(5)
C51 Ru2 C47 C48 -99.6(4)
C50 Ru2 C47 C48 -63.5(4)
C49 Ru2 C47 C48 -27.8(4)
Cl2 Ru2 C47 C48 30.3(5)
C46 C47 C48 C49 -5.7(8)
Ru2 C47 C48 C49 52.4(5)
C46 C47 C48 Ru2 -58.1(5)
C27 Ru2 C48 C49 156.2(4)
C31 Ru2 C48 C49 -93.7(10)
C47 Ru2 C48 C49 -133.5(6)
C46 Ru2 C48 C49 -102.8(4)
C51 Ru2 C48 C49 -64.8(4)
C50 Ru2 C48 C49 -28.9(4)
Cl2 Ru2 C48 C49 66.2(4)
C27 Ru2 C48 C47 -70.2(4)
C31 Ru2 C48 C47 39.9(11)
C46 Ru2 C48 C47 30.7(3)
C51 Ru2 C48 C47 68.7(4)
C50 Ru2 C48 C47 104.6(4)
C49 Ru2 C48 C47 133.5(6)
Cl2 Ru2 C48 C47 -160.3(3)
C47 C48 C49 C50 4.7(8)
Ru2 C48 C49 C50 54.6(5)
C47 C48 C49 C52 -174.8(6)
Ru2 C48 C49 C52 -124.9(6)
C47 C48 C49 Ru2 -50.0(5)
C27 Ru2 C49 C50 -168.5(4)
C31 Ru2 C49 C50 25.1(5)
C47 Ru2 C49 C50 -103.1(4)
C46 Ru2 C49 C50 -65.3(4)
C51 Ru2 C49 C50 -28.2(4)
C48 Ru2 C49 C50 -131.7(5)
Cl2 Ru2 C49 C50 110.0(4)
C27 Ru2 C49 C48 -36.8(5)
C31 Ru2 C49 C48 156.7(4)
C47 Ru2 C49 C48 28.6(3)
C46 Ru2 C49 C48 66.4(4)
C51 Ru2 C49 C48 103.5(4)
C50 Ru2 C49 C48 131.7(5)
Cl2 Ru2 C49 C48 -118.3(4)
C27 Ru2 C49 C52 78.6(9)
C31 Ru2 C49 C52 -87.8(9)
C47 Ru2 C49 C52 144.0(9)
C46 Ru2 C49 C52 -178.1(9)
C51 Ru2 C49 C52 -141.1(9)
C48 Ru2 C49 C52 115.5(10)
C50 Ru2 C49 C52 -112.8(10)
Cl2 Ru2 C49 C52 -2.8(9)
C48 C49 C50 C51 -2.4(9)
C52 C49 C50 C51 177.1(6)
Ru2 C49 C50 C51 52.1(5)
C48 C49 C50 Ru2 -54.5(5)
C52 C49 C50 Ru2 125.0(6)
C27 Ru2 C50 C51 -66(2)
C31 Ru2 C50 C51 62.6(4)
C47 Ru2 C50 C51 -67.4(4)
C46 Ru2 C50 C51 -29.3(4)
C48 Ru2 C50 C51 -104.1(4)
C49 Ru2 C50 C51 -133.3(6)
Cl2 Ru2 C50 C51 153.5(3)
C27 Ru2 C50 C49 67(2)
C31 Ru2 C50 C49 -164.2(3)
C47 Ru2 C50 C49 65.9(4)
C46 Ru2 C50 C49 104.0(4)
C51 Ru2 C50 C49 133.3(6)
C48 Ru2 C50 C49 29.2(3)
Cl2 Ru2 C50 C49 -73.2(3)
C49 C50 C51 C46 1.0(9)
Ru2 C50 C51 C46 54.6(5)
C49 C50 C51 Ru2 -53.6(5)
C47 C46 C51 C50 -1.9(8)
C44 C46 C51 C50 176.8(5)
Ru2 C46 C51 C50 -56.5(5)
C47 C46 C51 Ru2 54.6(4)
C44 C46 C51 Ru2 -126.7(5)
C27 Ru2 C51 C50 168.7(4)
C31 Ru2 C51 C50 -122.6(4)
C47 Ru2 C51 C50 101.7(4)
C46 Ru2 C51 C50 132.6(6)
C48 Ru2 C51 C50 64.1(4)
C49 Ru2 C51 C50 28.0(4)
Cl2 Ru2 C51 C50 -36.4(5)
C27 Ru2 C51 C46 36.1(5)
C31 Ru2 C51 C46 104.8(4)
C47 Ru2 C51 C46 -30.9(3)
C48 Ru2 C51 C46 -68.5(4)
C50 Ru2 C51 C46 -132.6(6)
C49 Ru2 C51 C46 -104.6(4)
Cl2 Ru2 C51 C46 -169.0(3)
